data_7007233
loop_
_publ_author_name
'Sarova, Ginka H.'
'Bokach, Nadezhda A.'
'Fedorov, Alexander A.'
'Berberan-Santos, M\'ario N'
'Kukushkin, Vadim Yu'
'Haukka, Matti'
'Fra\'usto da Silva, Jo\~ao J R'
'Pombeiro, Armando J. L.'

_publ_section_title
;
 A new family of luminescent compounds: platinum(II) imidoylamidinates
 exhibiting pH-dependent room temperature luminescence.
;
_journal_issue 31
_journal_name_full 'Dalton transactions (Cambridge, England : 2003)'
_journal_page_first 3798
_journal_page_last 3805
_journal_paper_doi 10.1039/b602083f
_journal_year 2006
_chemical_formula_moiety 'C42 H38 N6 Pt, 2(C F3 O3 S), 2(C H Cl3)'
_chemical_formula_sum 'C46 H40 Cl6 F6 N6 O6 Pt S2'
_chemical_formula_weight 1358.75
_chemical_name_systematic
;
?
;
_space_group_IT_number 2
_symmetry_cell_setting triclinic
_symmetry_space_group_name_Hall '-P 1'
_symmetry_space_group_name_H-M 'P -1'
_atom_sites_solution_hydrogens geom
_atom_sites_solution_primary direct
_atom_sites_solution_secondary difmap
_audit_creation_method SHELXL-97
_cell_angle_alpha 95.531(4)
_cell_angle_beta 90.497(4)
_cell_angle_gamma 99.482(4)
_cell_formula_units_Z 2
_cell_length_a 10.1713(7)
_cell_length_b 14.0242(10)
_cell_length_c 18.5465(10)
_cell_measurement_temperature 120(2)
_cell_volume 2596.4(3)
_computing_cell_refinement 'Denzo/Scalepack (Otwinowski & Minor, 1997)'
_computing_data_collection 'Collect (Nonius BV, 1997-2000)'
_computing_data_reduction 'Denzo/Scalepack (Otwinowski & Minor, 1997)'
_computing_molecular_graphics 'XP in Shelxtl v.6.14-1 (Sheldrick, 2005)'
_computing_publication_material 'SHELXL-97 (Sheldrick, 1997)'
_computing_structure_refinement 'SHELXL-97 (Sheldrick, 1997)'
_computing_structure_solution 'SIR97 (Altomare et al., 1997)'
_diffrn_ambient_temperature 120(2)
_diffrn_detector_area_resol_mean 9
_diffrn_measured_fraction_theta_full 0.887
_diffrn_measured_fraction_theta_max 0.887
_diffrn_measurement_device '95mm CCD camera on \k-goniostat'
_diffrn_measurement_device_type KappaCCD
_diffrn_measurement_method '\f scans and \w scans with \k offset'
_diffrn_radiation_monochromator 'horizontally mounted graphite crystal'
_diffrn_radiation_source 'fine-focus sealed tube'
_diffrn_radiation_type MoK\a
_diffrn_radiation_wavelength 0.71073
_diffrn_reflns_av_R_equivalents 0.0452
_diffrn_reflns_av_sigmaI/netI 0.0786
_diffrn_reflns_limit_h_max 12
_diffrn_reflns_limit_h_min -12
_diffrn_reflns_limit_k_max 17
_diffrn_reflns_limit_k_min -17
_diffrn_reflns_limit_l_max 23
_diffrn_reflns_limit_l_min -23
_diffrn_reflns_number 15746
_diffrn_reflns_theta_full 26.30
_diffrn_reflns_theta_max 26.30
_diffrn_reflns_theta_min 3.92
_exptl_absorpt_coefficient_mu 3.166
_exptl_absorpt_correction_T_max 0.8506
_exptl_absorpt_correction_T_min 0.5504
_exptl_absorpt_correction_type multi-scan
_exptl_absorpt_process_details 'Denzo/Scalepack (Otwinowski & Minor, 1997)'
_exptl_crystal_density_diffrn 1.738
_exptl_crystal_density_method 'not measured'
_exptl_crystal_F_000 1344
_exptl_crystal_size_max 0.21
_exptl_crystal_size_mid 0.14
_exptl_crystal_size_min 0.05
_refine_diff_density_max 2.720
_refine_diff_density_min -1.473
_refine_diff_density_rms 0.149
_refine_ls_extinction_method none
_refine_ls_goodness_of_fit_ref 1.066
_refine_ls_hydrogen_treatment constr
_refine_ls_matrix_type full
_refine_ls_number_parameters 663
_refine_ls_number_reflns 9361
_refine_ls_number_restraints 0
_refine_ls_restrained_S_all 1.066
_refine_ls_R_factor_all 0.0859
_refine_ls_R_factor_gt 0.0482
_refine_ls_shift/su_max 0.000
_refine_ls_shift/su_mean 0.000
_refine_ls_structure_factor_coef Fsqd
_refine_ls_weighting_details 'calc w=1/[\s^2^(Fo^2^)+(0.0414P)^2^+15.5182P] where P=(Fo^2^+2Fc^2^)/3'
_refine_ls_weighting_scheme calc
_refine_ls_wR_factor_gt 0.1161
_refine_ls_wR_factor_ref 0.1349
_reflns_number_gt 6247
_reflns_number_total 9361
_reflns_threshold_expression >2sigma(I)
_cod_data_source_file b602083f.txt
_cod_data_source_block compound_5
_cod_database_code 7007233

loop_
_symmetry_equiv_pos_as_xyz
'x, y, z'
'-x, -y, -z'

loop_
_atom_site_label
_atom_site_type_symbol
_atom_site_fract_x
_atom_site_fract_y
_atom_site_fract_z
_atom_site_U_iso_or_equiv
_atom_site_adp_type
_atom_site_occupancy
_atom_site_symmetry_multiplicity
_atom_site_calc_flag
_atom_site_refinement_flags
_atom_site_disorder_assembly
_atom_site_disorder_group
Pt1 Pt -0.5000 0.0000 0.5000 0.02113(12) Uani 1 2 d S . .
Cl1 Cl -0.1761(4) 0.4858(2) 0.86917(18) 0.0756(10) Uani 1 1 d . . .
Cl2 Cl -0.2401(5) 0.3346(3) 0.75061(17) 0.0791(11) Uani 1 1 d . . .
Cl3 Cl -0.4184(3) 0.4708(2) 0.78460(18) 0.0666(8) Uani 1 1 d . . .
Cl4 Cl 0.1427(5) 0.6635(3) 0.75982(18) 0.1042(17) Uani 1 1 d . . .
Cl5 Cl 0.1051(6) 0.5068(3) 0.6488(3) 0.1161(18) Uani 1 1 d . . .
Cl6 Cl -0.1137(5) 0.5963(6) 0.6932(3) 0.140(2) Uani 1 1 d . . .
S1 S -0.1309(2) 0.21856(16) 0.46944(11) 0.0299(5) Uani 1 1 d . . .
S2 S 0.2706(2) -0.21691(16) 0.03856(11) 0.0297(5) Uani 1 1 d . . .
F1 F -0.1004(6) 0.3118(5) 0.5986(3) 0.0536(16) Uani 1 1 d . . .
F2 F -0.1701(7) 0.3933(5) 0.5175(4) 0.0612(17) Uani 1 1 d . . .
F3 F -0.3043(6) 0.2801(5) 0.5600(3) 0.065(2) Uani 1 1 d . . .
F4 F 0.2567(6) -0.3168(5) -0.0884(3) 0.0463(14) Uani 1 1 d . . .
F5 F 0.0828(6) -0.2534(5) -0.0630(3) 0.0515(16) Uani 1 1 d . . .
F6 F 0.1180(7) -0.3804(4) -0.0126(3) 0.0526(16) Uani 1 1 d . . .
O1 O 0.0028(6) 0.2618(5) 0.4551(4) 0.0430(16) Uani 1 1 d . . .
O2 O -0.1469(8) 0.1308(5) 0.5050(3) 0.051(2) Uani 1 1 d . . .
O3 O -0.2253(7) 0.2182(5) 0.4105(3) 0.0375(15) Uani 1 1 d . . .
O4 O 0.3734(6) -0.2700(5) 0.0565(3) 0.0379(15) Uani 1 1 d . . .
O5 O 0.1734(6) -0.2077(5) 0.0943(3) 0.0350(14) Uani 1 1 d . . .
O6 O 0.3168(7) -0.1311(5) 0.0037(3) 0.0426(16) Uani 1 1 d . . .
N1 N -0.5229(7) 0.1339(5) 0.4809(3) 0.0244(14) Uani 1 1 d . . .
H1 H -0.5312 0.1736 0.5197 0.029 Uiso 1 1 calc R . .
N2 N -0.5100(7) 0.1200(5) 0.3541(3) 0.0236(14) Uani 1 1 d . . .
N3 N -0.4354(6) -0.0170(5) 0.3972(3) 0.0244(14) Uani 1 1 d . . .
C1 C -0.5274(8) 0.1708(6) 0.4204(4) 0.0259(17) Uani 1 1 d . . .
C2 C -0.5525(8) 0.2734(6) 0.4202(4) 0.0264(17) Uani 1 1 d . . .
C3 C -0.6638(9) 0.2994(7) 0.4532(4) 0.0320(19) Uani 1 1 d . . .
H3 H -0.7236 0.2525 0.4757 0.038 Uiso 1 1 calc R . .
C4 C -0.6890(10) 0.3929(7) 0.4536(5) 0.041(2) Uani 1 1 d . . .
H4 H -0.7685 0.4097 0.4740 0.049 Uiso 1 1 calc R . .
C5 C -0.5964(12) 0.4638(7) 0.4236(6) 0.049(3) Uani 1 1 d . . .
H5 H -0.6115 0.5290 0.4256 0.058 Uiso 1 1 calc R . .
C6 C -0.4826(11) 0.4378(7) 0.3910(6) 0.045(2) Uani 1 1 d . . .
H6 H -0.4203 0.4850 0.3703 0.054 Uiso 1 1 calc R . .
C7 C -0.4606(10) 0.3406(7) 0.3891(5) 0.035(2) Uani 1 1 d . . .
H7 H -0.3839 0.3216 0.3668 0.042 Uiso 1 1 calc R . .
C8 C -0.5625(9) 0.1574(7) 0.2915(5) 0.0329(19) Uani 1 1 d . . .
H8A H -0.4895 0.1962 0.2676 0.049 Uiso 1 1 calc R . .
H8B H -0.6284 0.1983 0.3071 0.049 Uiso 1 1 calc R . .
H8C H -0.6049 0.1031 0.2574 0.049 Uiso 1 1 calc R . .
C9 C -0.4503(8) 0.0383(6) 0.3451(4) 0.0239(17) Uani 1 1 d . . .
C10 C -0.4014(8) 0.0171(6) 0.2702(4) 0.0236(17) Uani 1 1 d . . .
C11 C -0.2954(9) 0.0828(7) 0.2471(4) 0.0282(18) Uani 1 1 d . . .
H11 H -0.2506 0.1347 0.2797 0.034 Uiso 1 1 calc R . .
C12 C -0.2569(9) 0.0708(7) 0.1756(5) 0.033(2) Uani 1 1 d . . .
H12 H -0.1846 0.1149 0.1594 0.039 Uiso 1 1 calc R . .
C13 C -0.3207(9) -0.0029(7) 0.1282(4) 0.032(2) Uani 1 1 d . . .
H13 H -0.2943 -0.0093 0.0792 0.038 Uiso 1 1 calc R . .
C14 C -0.4252(9) -0.0693(7) 0.1522(4) 0.0312(19) Uani 1 1 d . . .
H14 H -0.4689 -0.1214 0.1195 0.037 Uiso 1 1 calc R . .
C15 C -0.4647(8) -0.0597(7) 0.2221(4) 0.0294(19) Uani 1 1 d . . .
H15 H -0.5354 -0.1052 0.2382 0.035 Uiso 1 1 calc R . .
C16 C -0.3600(8) -0.0953(6) 0.3823(4) 0.0238(16) Uani 1 1 d . . .
C17 C -0.2242(8) -0.0784(6) 0.4047(4) 0.0265(17) Uani 1 1 d . . .
H17 H -0.1825 -0.0158 0.4250 0.032 Uiso 1 1 calc R . .
C18 C -0.1528(9) -0.1553(7) 0.3966(4) 0.0322(19) Uani 1 1 d . . .
H18 H -0.0609 -0.1451 0.4103 0.039 Uiso 1 1 calc R . .
C19 C -0.2167(11) -0.2476(7) 0.3682(5) 0.039(2) Uani 1 1 d . . .
H19 H -0.1679 -0.3000 0.3643 0.046 Uiso 1 1 calc R . .
C20 C -0.3459(10) -0.2638(7) 0.3464(5) 0.036(2) Uani 1 1 d . . .
H20 H -0.3865 -0.3265 0.3258 0.043 Uiso 1 1 calc R . .
C21 C -0.4205(9) -0.1873(7) 0.3542(4) 0.033(2) Uani 1 1 d . . .
H21 H -0.5123 -0.1988 0.3402 0.040 Uiso 1 1 calc R . .
C22 C -0.1778(10) 0.3057(8) 0.5400(5) 0.041(2) Uani 1 1 d . . .
C23 C 0.1760(9) -0.2973(7) -0.0346(5) 0.035(2) Uani 1 1 d . . .
C24 C -0.3032(14) 0.4073(8) 0.8209(5) 0.058(3) Uani 1 1 d . . .
H24 H -0.3510 0.3633 0.8551 0.069 Uiso 1 1 calc R . .
C25 C 0.0570(13) 0.6155(9) 0.6805(6) 0.057(3) Uani 1 1 d . . .
H25 H 0.0779 0.6624 0.6432 0.069 Uiso 1 1 calc R . .
Pt1B Pt 0.0000 0.0000 0.0000 0.02052(12) Uani 1 2 d S . .
N1B N -0.0878(7) -0.1308(5) 0.0206(3) 0.0241(14) Uani 1 1 d . . .
H1B H -0.1175 -0.1706 -0.0178 0.029 Uiso 1 1 calc R . .
N2B N -0.0660(7) -0.1144(5) 0.1473(3) 0.0248(15) Uani 1 1 d . . .
N3B N 0.0743(6) 0.0179(5) 0.1034(3) 0.0239(14) Uani 1 1 d . . .
C1B C -0.1083(8) -0.1670(6) 0.0825(4) 0.0245(17) Uani 1 1 d . . .
C2B C -0.1786(8) -0.2679(6) 0.0829(4) 0.0259(17) Uani 1 1 d . . .
C3B C -0.3056(8) -0.2930(6) 0.0511(4) 0.0282(18) Uani 1 1 d . . .
H3B H -0.3450 -0.2457 0.0293 0.034 Uiso 1 1 calc R . .
C4B C -0.3753(9) -0.3873(7) 0.0511(5) 0.038(2) Uani 1 1 d . . .
H4B H -0.4631 -0.4038 0.0308 0.045 Uiso 1 1 calc R . .
C5B C -0.3153(11) -0.4571(7) 0.0811(6) 0.046(3) Uani 1 1 d . . .
H5B H -0.3609 -0.5220 0.0798 0.055 Uiso 1 1 calc R . .
C6B C -0.1880(10) -0.4314(7) 0.1130(5) 0.041(2) Uani 1 1 d . . .
H6B H -0.1477 -0.4793 0.1336 0.050 Uiso 1 1 calc R . .
C7B C -0.1204(9) -0.3386(7) 0.1149(5) 0.0328(19) Uani 1 1 d . . .
H7B H -0.0346 -0.3217 0.1377 0.039 Uiso 1 1 calc R . .
C8B C -0.1321(9) -0.1483(6) 0.2144(4) 0.0312(19) Uani 1 1 d . . .
H8B1 H -0.0789 -0.1907 0.2364 0.047 Uiso 1 1 calc R . .
H8B2 H -0.2215 -0.1844 0.2016 0.047 Uiso 1 1 calc R . .
H8B3 H -0.1390 -0.0921 0.2489 0.047 Uiso 1 1 calc R . .
C9B C 0.0343(8) -0.0340(6) 0.1552(4) 0.0232(16) Uani 1 1 d . . .
C10B C 0.0947(8) -0.0129(6) 0.2311(4) 0.0262(17) Uani 1 1 d . . .
C11B C 0.0669(8) 0.0649(6) 0.2771(4) 0.0268(17) Uani 1 1 d . . .
H11B H 0.0176 0.1101 0.2595 0.032 Uiso 1 1 calc R . .
C12B C 0.1116(9) 0.0766(7) 0.3493(4) 0.0321(19) Uani 1 1 d . . .
H12B H 0.0934 0.1300 0.3810 0.039 Uiso 1 1 calc R . .
C13B C 0.1820(8) 0.0105(7) 0.3741(4) 0.0299(19) Uani 1 1 d . . .
H13B H 0.2106 0.0176 0.4235 0.036 Uiso 1 1 calc R . .
C14B C 0.2118(9) -0.0662(7) 0.3286(4) 0.032(2) Uani 1 1 d . . .
H14B H 0.2626 -0.1104 0.3464 0.038 Uiso 1 1 calc R . .
C15B C 0.1669(8) -0.0791(6) 0.2555(4) 0.0267(17) Uani 1 1 d . . .
H15B H 0.1860 -0.1322 0.2239 0.032 Uiso 1 1 calc R . .
C16B C 0.1870(8) 0.0958(6) 0.1172(4) 0.0229(16) Uani 1 1 d . . .
C17B C 0.1684(9) 0.1877(6) 0.1448(4) 0.0287(18) Uani 1 1 d . . .
H17B H 0.0823 0.1983 0.1594 0.034 Uiso 1 1 calc R . .
C18B C 0.2748(9) 0.2648(7) 0.1513(4) 0.034(2) Uani 1 1 d . . .
H18B H 0.2619 0.3282 0.1695 0.041 Uiso 1 1 calc R . .
C19B C 0.4016(10) 0.2467(7) 0.1304(5) 0.039(2) Uani 1 1 d . . .
H19B H 0.4753 0.2984 0.1353 0.046 Uiso 1 1 calc R . .
C20B C 0.4208(8) 0.1557(7) 0.1029(5) 0.0314(19) Uani 1 1 d . . .
H20B H 0.5069 0.1447 0.0886 0.038 Uiso 1 1 calc R . .
C21B C 0.3120(8) 0.0786(6) 0.0962(4) 0.0266(17) Uani 1 1 d . . .
H21B H 0.3243 0.0153 0.0774 0.032 Uiso 1 1 calc R . .

loop_
_atom_site_aniso_label
_atom_site_aniso_U_11
_atom_site_aniso_U_22
_atom_site_aniso_U_33
_atom_site_aniso_U_23
_atom_site_aniso_U_13
_atom_site_aniso_U_12
Pt1 0.0203(2) 0.0275(3) 0.0162(2) 0.00303(16) 0.00195(16) 0.00508(19)
Cl1 0.108(3) 0.059(2) 0.0634(18) 0.0069(15) -0.0237(19) 0.0267(19)
Cl2 0.125(3) 0.065(2) 0.0541(17) -0.0011(14) 0.0085(18) 0.037(2)
Cl3 0.062(2) 0.0603(19) 0.0751(19) 0.0031(15) -0.0008(15) 0.0066(16)
Cl4 0.157(4) 0.082(3) 0.0499(17) 0.0081(16) -0.023(2) -0.048(3)
Cl5 0.153(5) 0.055(2) 0.130(4) -0.019(2) 0.025(3) 0.001(3)
Cl6 0.071(3) 0.277(8) 0.090(3) 0.073(4) 0.023(2) 0.046(4)
S1 0.0278(11) 0.0324(12) 0.0298(10) 0.0028(8) 0.0001(8) 0.0054(9)
S2 0.0295(11) 0.0316(12) 0.0288(10) 0.0022(8) 0.0039(8) 0.0079(9)
F1 0.051(4) 0.065(4) 0.038(3) -0.014(3) -0.009(3) 0.001(3)
F2 0.062(4) 0.042(4) 0.080(4) -0.008(3) 0.007(3) 0.018(3)
F3 0.032(3) 0.093(5) 0.057(4) -0.028(3) 0.011(3) -0.006(3)
F4 0.048(4) 0.061(4) 0.031(3) -0.007(2) 0.004(2) 0.019(3)
F5 0.051(4) 0.067(4) 0.039(3) -0.008(3) -0.011(3) 0.026(3)
F6 0.057(4) 0.043(4) 0.051(3) -0.003(3) 0.000(3) -0.006(3)
O1 0.026(3) 0.053(4) 0.049(4) -0.002(3) 0.005(3) 0.006(3)
O2 0.078(6) 0.037(4) 0.035(3) 0.005(3) -0.013(4) 0.001(4)
O3 0.036(4) 0.046(4) 0.031(3) 0.001(3) -0.004(3) 0.009(3)
O4 0.029(3) 0.045(4) 0.042(3) 0.007(3) 0.000(3) 0.010(3)
O5 0.033(4) 0.045(4) 0.026(3) 0.000(3) 0.005(2) 0.006(3)
O6 0.057(5) 0.037(4) 0.036(3) 0.009(3) 0.012(3) 0.008(3)
N1 0.033(4) 0.016(3) 0.028(3) 0.006(3) 0.014(3) 0.013(3)
N2 0.026(4) 0.026(4) 0.018(3) 0.003(3) 0.000(3) 0.005(3)
N3 0.015(3) 0.030(4) 0.029(3) 0.006(3) -0.001(3) 0.006(3)
C1 0.023(4) 0.030(5) 0.024(4) 0.001(3) 0.000(3) 0.005(3)
C2 0.028(4) 0.028(4) 0.027(4) 0.006(3) 0.000(3) 0.013(4)
C3 0.037(5) 0.034(5) 0.028(4) 0.005(3) 0.003(4) 0.013(4)
C4 0.038(5) 0.041(6) 0.048(5) 0.006(4) 0.005(4) 0.015(4)
C5 0.059(7) 0.027(5) 0.063(6) 0.011(4) 0.003(5) 0.016(5)
C6 0.041(6) 0.037(6) 0.058(6) 0.011(4) 0.000(5) 0.009(5)
C7 0.029(5) 0.043(6) 0.035(5) 0.008(4) -0.001(4) 0.009(4)
C8 0.028(5) 0.030(5) 0.043(5) 0.009(4) 0.003(4) 0.011(4)
C9 0.027(4) 0.029(5) 0.014(3) 0.003(3) 0.000(3) 0.002(3)
C10 0.020(4) 0.034(5) 0.019(4) 0.004(3) 0.004(3) 0.011(3)
C11 0.027(4) 0.037(5) 0.022(4) 0.004(3) 0.002(3) 0.008(4)
C12 0.026(4) 0.038(5) 0.037(5) 0.013(4) 0.004(4) 0.009(4)
C13 0.043(5) 0.039(5) 0.018(4) 0.005(3) 0.007(3) 0.021(4)
C14 0.027(5) 0.045(5) 0.023(4) 0.000(3) -0.001(3) 0.012(4)
C15 0.021(4) 0.044(5) 0.024(4) 0.006(3) 0.000(3) 0.007(4)
C16 0.026(4) 0.027(4) 0.019(3) 0.003(3) 0.007(3) 0.007(3)
C17 0.018(4) 0.036(5) 0.029(4) 0.008(3) 0.005(3) 0.014(3)
C18 0.023(4) 0.043(5) 0.036(4) 0.010(4) 0.008(3) 0.016(4)
C19 0.054(6) 0.034(5) 0.034(5) 0.011(4) 0.011(4) 0.020(5)
C20 0.044(6) 0.032(5) 0.031(4) -0.001(4) 0.001(4) 0.007(4)
C21 0.032(5) 0.045(5) 0.023(4) 0.005(3) 0.005(3) 0.005(4)
C22 0.035(5) 0.049(6) 0.036(5) -0.001(4) -0.001(4) 0.000(5)
C23 0.029(5) 0.045(6) 0.030(4) 0.000(4) 0.000(4) 0.009(4)
C24 0.097(10) 0.041(6) 0.036(5) 0.008(4) 0.008(6) 0.013(6)
C25 0.070(8) 0.061(8) 0.039(5) 0.009(5) 0.004(5) 0.002(6)
Pt1B 0.0193(2) 0.0262(3) 0.0162(2) 0.00306(16) 0.00152(16) 0.00352(18)
N1B 0.023(4) 0.024(4) 0.027(3) 0.006(3) -0.006(3) 0.004(3)
N2B 0.030(4) 0.028(4) 0.017(3) 0.003(3) 0.003(3) 0.005(3)
N3B 0.016(3) 0.035(4) 0.022(3) 0.003(3) 0.003(2) 0.004(3)
C1B 0.025(4) 0.028(4) 0.020(4) 0.005(3) 0.006(3) 0.004(3)
C2B 0.022(4) 0.034(5) 0.022(4) 0.002(3) 0.003(3) 0.007(3)
C3B 0.027(4) 0.029(5) 0.027(4) 0.005(3) -0.004(3) 0.003(4)
C4B 0.028(5) 0.035(5) 0.048(5) 0.000(4) -0.003(4) 0.002(4)
C5B 0.045(6) 0.024(5) 0.065(6) 0.010(4) -0.002(5) -0.007(4)
C6B 0.042(6) 0.037(5) 0.047(5) 0.012(4) 0.000(4) 0.010(4)
C7B 0.024(4) 0.035(5) 0.041(5) 0.008(4) -0.001(4) 0.006(4)
C8B 0.034(5) 0.033(5) 0.025(4) 0.001(3) 0.011(3) 0.002(4)
C9B 0.022(4) 0.030(4) 0.019(3) 0.001(3) 0.001(3) 0.006(3)
C10B 0.023(4) 0.038(5) 0.020(4) 0.003(3) 0.003(3) 0.009(4)
C11B 0.025(4) 0.029(4) 0.026(4) 0.001(3) 0.000(3) 0.004(3)
C12B 0.028(5) 0.039(5) 0.028(4) -0.001(3) 0.007(3) 0.005(4)
C13B 0.024(4) 0.044(5) 0.021(4) 0.009(3) -0.004(3) 0.003(4)
C14B 0.025(4) 0.045(5) 0.028(4) 0.012(4) 0.002(3) 0.006(4)
C15B 0.022(4) 0.035(5) 0.024(4) 0.005(3) 0.004(3) 0.008(3)
C16B 0.026(4) 0.026(4) 0.016(3) 0.004(3) -0.001(3) 0.001(3)
C17B 0.024(4) 0.037(5) 0.025(4) 0.004(3) 0.003(3) 0.005(4)
C18B 0.040(5) 0.032(5) 0.026(4) -0.002(3) -0.003(4) 0.002(4)
C19B 0.037(5) 0.041(6) 0.035(5) 0.012(4) -0.007(4) -0.005(4)
C20B 0.018(4) 0.040(5) 0.036(4) 0.010(4) 0.003(3) 0.002(4)
C21B 0.031(5) 0.028(4) 0.022(4) 0.007(3) -0.002(3) 0.008(4)

loop_
_atom_type_symbol
_atom_type_description
_atom_type_scat_dispersion_real
_atom_type_scat_dispersion_imag
_atom_type_scat_source
C C 0.0033 0.0016 'International Tables Vol C Tables 4.2.6.8 and 6.1.1.4'
H H 0.0000 0.0000 'International Tables Vol C Tables 4.2.6.8 and 6.1.1.4'
N N 0.0061 0.0033 'International Tables Vol C Tables 4.2.6.8 and 6.1.1.4'
O O 0.0106 0.0060 'International Tables Vol C Tables 4.2.6.8 and 6.1.1.4'
F F 0.0171 0.0103 'International Tables Vol C Tables 4.2.6.8 and 6.1.1.4'
S S 0.1246 0.1234 'International Tables Vol C Tables 4.2.6.8 and 6.1.1.4'
Cl Cl 0.1484 0.1585 'International Tables Vol C Tables 4.2.6.8 and 6.1.1.4'
Pt Pt -1.7033 8.3905 'International Tables Vol C Tables 4.2.6.8 and 6.1.1.4'

loop_
_geom_angle_atom_site_label_1
_geom_angle_atom_site_label_2
_geom_angle_atom_site_label_3
_geom_angle
_geom_angle_site_symmetry_1
_geom_angle_site_symmetry_3
_geom_angle_publ_flag
N1 Pt1 N1 179.998(1) 2_456 . ?
N1 Pt1 N3 87.2(3) 2_456 2_456 ?
N1 Pt1 N3 92.8(3) . 2_456 ?
N1 Pt1 N3 92.8(3) 2_456 . ?
N1 Pt1 N3 87.2(3) . . ?
N3 Pt1 N3 179.999(1) 2_456 . ?
O1 S1 O2 116.8(5) . . ?
O1 S1 O3 114.1(4) . . ?
O2 S1 O3 114.9(4) . . ?
O1 S1 C22 102.0(4) . . ?
O2 S1 C22 102.0(5) . . ?
O3 S1 C22 104.3(4) . . ?
O4 S2 O6 114.4(4) . . ?
O4 S2 O5 114.7(4) . . ?
O6 S2 O5 116.1(4) . . ?
O4 S2 C23 102.9(4) . . ?
O6 S2 C23 102.4(4) . . ?
O5 S2 C23 103.8(4) . . ?
C1 N1 Pt1 129.6(6) . . ?
C1 N1 H1 115.2 . . ?
Pt1 N1 H1 115.2 . . ?
C9 N2 C1 124.7(6) . . ?
C9 N2 C8 120.0(6) . . ?
C1 N2 C8 115.3(7) . . ?
C9 N3 C16 118.3(7) . . ?
C9 N3 Pt1 126.5(6) . . ?
C16 N3 Pt1 115.1(5) . . ?
N1 C1 N2 122.9(8) . . ?
N1 C1 C2 119.4(7) . . ?
N2 C1 C2 117.7(7) . . ?
C3 C2 C7 121.4(8) . . ?
C3 C2 C1 119.3(8) . . ?
C7 C2 C1 119.2(8) . . ?
C4 C3 C2 120.4(9) . . ?
C4 C3 H3 119.8 . . ?
C2 C3 H3 119.8 . . ?
C3 C4 C5 119.7(10) . . ?
C3 C4 H4 120.1 . . ?
C5 C4 H4 120.1 . . ?
C6 C5 C4 119.9(10) . . ?
C6 C5 H5 120.1 . . ?
C4 C5 H5 120.1 . . ?
C5 C6 C7 119.5(9) . . ?
C5 C6 H6 120.3 . . ?
C7 C6 H6 120.3 . . ?
C2 C7 C6 119.0(9) . . ?
C2 C7 H7 120.5 . . ?
C6 C7 H7 120.5 . . ?
N2 C8 H8A 109.5 . . ?
N2 C8 H8B 109.5 . . ?
H8A C8 H8B 109.5 . . ?
N2 C8 H8C 109.5 . . ?
H8A C8 H8C 109.5 . . ?
H8B C8 H8C 109.5 . . ?
N3 C9 N2 124.0(7) . . ?
N3 C9 C10 121.8(8) . . ?
N2 C9 C10 114.2(6) . . ?
C15 C10 C11 120.1(7) . . ?
C15 C10 C9 122.4(7) . . ?
C11 C10 C9 117.3(7) . . ?
C12 C11 C10 118.6(8) . . ?
C12 C11 H11 120.7 . . ?
C10 C11 H11 120.7 . . ?
C13 C12 C11 121.3(8) . . ?
C13 C12 H12 119.3 . . ?
C11 C12 H12 119.3 . . ?
C12 C13 C14 119.6(7) . . ?
C12 C13 H13 120.2 . . ?
C14 C13 H13 120.2 . . ?
C15 C14 C13 120.4(8) . . ?
C15 C14 H14 119.8 . . ?
C13 C14 H14 119.8 . . ?
C14 C15 C10 119.9(8) . . ?
C14 C15 H15 120.0 . . ?
C10 C15 H15 120.0 . . ?
C21 C16 C17 120.1(8) . . ?
C21 C16 N3 121.7(7) . . ?
C17 C16 N3 117.8(7) . . ?
C18 C17 C16 118.7(8) . . ?
C18 C17 H17 120.6 . . ?
C16 C17 H17 120.6 . . ?
C17 C18 C19 119.9(8) . . ?
C17 C18 H18 120.1 . . ?
C19 C18 H18 120.1 . . ?
C20 C19 C18 121.5(9) . . ?
C20 C19 H19 119.3 . . ?
C18 C19 H19 119.3 . . ?
C19 C20 C21 119.8(9) . . ?
C19 C20 H20 120.1 . . ?
C21 C20 H20 120.1 . . ?
C16 C21 C20 120.0(8) . . ?
C16 C21 H21 120.0 . . ?
C20 C21 H21 120.0 . . ?
F1 C22 F2 108.9(8) . . ?
F1 C22 F3 107.4(8) . . ?
F2 C22 F3 106.1(9) . . ?
F1 C22 S1 110.8(8) . . ?
F2 C22 S1 111.6(7) . . ?
F3 C22 S1 111.8(7) . . ?
F6 C23 F4 108.2(8) . . ?
F6 C23 F5 109.0(8) . . ?
F4 C23 F5 106.4(7) . . ?
F6 C23 S2 112.3(6) . . ?
F4 C23 S2 110.1(6) . . ?
F5 C23 S2 110.5(7) . . ?
Cl1 C24 Cl3 111.3(6) . . ?
Cl1 C24 Cl2 111.5(8) . . ?
Cl3 C24 Cl2 109.5(6) . . ?
Cl1 C24 H24 108.1 . . ?
Cl3 C24 H24 108.1 . . ?
Cl2 C24 H24 108.1 . . ?
Cl4 C25 Cl5 110.6(7) . . ?
Cl4 C25 Cl6 111.0(7) . . ?
Cl5 C25 Cl6 109.1(7) . . ?
Cl4 C25 H25 108.7 . . ?
Cl5 C25 H25 108.7 . . ?
Cl6 C25 H25 108.7 . . ?
N1B Pt1B N1B 180.0 . 2 ?
N1B Pt1B N3B 92.9(3) . 2 ?
N1B Pt1B N3B 87.1(3) 2 2 ?
N1B Pt1B N3B 87.1(3) . . ?
N1B Pt1B N3B 92.9(3) 2 . ?
N3B Pt1B N3B 180.0 2 . ?
C1B N1B Pt1B 129.8(6) . . ?
C1B N1B H1B 115.1 . . ?
Pt1B N1B H1B 115.1 . . ?
C1B N2B C9B 124.9(6) . . ?
C1B N2B C8B 117.0(6) . . ?
C9B N2B C8B 118.0(6) . . ?
C9B N3B C16B 118.7(6) . . ?
C9B N3B Pt1B 126.8(6) . . ?
C16B N3B Pt1B 114.4(4) . . ?
N1B C1B N2B 122.0(7) . . ?
N1B C1B C2B 118.9(7) . . ?
N2B C1B C2B 119.1(6) . . ?
C3B C2B C7B 119.6(8) . . ?
C3B C2B C1B 118.8(8) . . ?
C7B C2B C1B 121.6(7) . . ?
C2B C3B C4B 120.3(8) . . ?
C2B C3B H3B 119.9 . . ?
C4B C3B H3B 119.9 . . ?
C5B C4B C3B 119.5(8) . . ?
C5B C4B H4B 120.2 . . ?
C3B C4B H4B 120.2 . . ?
C4B C5B C6B 119.9(8) . . ?
C4B C5B H5B 120.1 . . ?
C6B C5B H5B 120.1 . . ?
C7B C6B C5B 121.0(9) . . ?
C7B C6B H6B 119.5 . . ?
C5B C6B H6B 119.5 . . ?
C6B C7B C2B 119.6(9) . . ?
C6B C7B H7B 120.2 . . ?
C2B C7B H7B 120.2 . . ?
N2B C8B H8B1 109.5 . . ?
N2B C8B H8B2 109.5 . . ?
H8B1 C8B H8B2 109.5 . . ?
N2B C8B H8B3 109.5 . . ?
H8B1 C8B H8B3 109.5 . . ?
H8B2 C8B H8B3 109.5 . . ?
N3B C9B N2B 124.1(7) . . ?
N3B C9B C10B 122.6(7) . . ?
N2B C9B C10B 113.3(6) . . ?
C15B C10B C11B 120.9(7) . . ?
C15B C10B C9B 117.8(7) . . ?
C11B C10B C9B 121.0(7) . . ?
C10B C11B C12B 119.9(8) . . ?
C10B C11B H11B 120.1 . . ?
C12B C11B H11B 120.1 . . ?
C13B C12B C11B 119.5(8) . . ?
C13B C12B H12B 120.3 . . ?
C11B C12B H12B 120.3 . . ?
C12B C13B C14B 121.1(8) . . ?
C12B C13B H13B 119.4 . . ?
C14B C13B H13B 119.4 . . ?
C13B C14B C15B 120.0(8) . . ?
C13B C14B H14B 120.0 . . ?
C15B C14B H14B 120.0 . . ?
C10B C15B C14B 118.6(8) . . ?
C10B C15B H15B 120.7 . . ?
C14B C15B H15B 120.7 . . ?
C17B C16B C21B 120.6(8) . . ?
C17B C16B N3B 120.7(8) . . ?
C21B C16B N3B 118.5(7) . . ?
C16B C17B C18B 120.6(8) . . ?
C16B C17B H17B 119.7 . . ?
C18B C17B H17B 119.7 . . ?
C17B C18B C19B 118.5(9) . . ?
C17B C18B H18B 120.7 . . ?
C19B C18B H18B 120.7 . . ?
C20B C19B C18B 121.1(8) . . ?
C20B C19B H19B 119.4 . . ?
C18B C19B H19B 119.4 . . ?
C19B C20B C21B 119.7(9) . . ?
C19B C20B H20B 120.2 . . ?
C21B C20B H20B 120.2 . . ?
C16B C21B C20B 119.4(8) . . ?
C16B C21B H21B 120.3 . . ?
C20B C21B H21B 120.3 . . ?

loop_
_geom_bond_atom_site_label_1
_geom_bond_atom_site_label_2
_geom_bond_distance
_geom_bond_site_symmetry_2
_geom_bond_publ_flag
Pt1 N1 1.994(6) 2_456 ?
Pt1 N1 1.994(6) . ?
Pt1 N3 2.028(7) 2_456 ?
Pt1 N3 2.028(7) . ?
Cl1 C24 1.733(13) . ?
Cl2 C24 1.768(12) . ?
Cl3 C24 1.751(13) . ?
Cl4 C25 1.724(11) . ?
Cl5 C25 1.727(13) . ?
Cl6 C25 1.735(13) . ?
S1 O1 1.434(7) . ?
S1 O2 1.438(7) . ?
S1 O3 1.448(6) . ?
S1 C22 1.824(11) . ?
S2 O4 1.434(7) . ?
S2 O6 1.434(7) . ?
S2 O5 1.448(6) . ?
S2 C23 1.833(9) . ?
F1 C22 1.324(11) . ?
F2 C22 1.326(12) . ?
F3 C22 1.342(11) . ?
F4 C23 1.335(11) . ?
F5 C23 1.342(11) . ?
F6 C23 1.320(11) . ?
N1 C1 1.283(10) . ?
N1 H1 0.8800 . ?
N2 C9 1.379(11) . ?
N2 C1 1.389(10) . ?
N2 C8 1.452(10) . ?
N3 C9 1.318(10) . ?
N3 C16 1.446(10) . ?
C1 C2 1.502(12) . ?
C2 C3 1.376(12) . ?
C2 C7 1.385(12) . ?
C3 C4 1.376(13) . ?
C3 H3 0.9500 . ?
C4 C5 1.411(15) . ?
C4 H4 0.9500 . ?
C5 C6 1.395(15) . ?
C5 H5 0.9500 . ?
C6 C7 1.415(13) . ?
C6 H6 0.9500 . ?
C7 H7 0.9500 . ?
C8 H8A 0.9800 . ?
C8 H8B 0.9800 . ?
C8 H8C 0.9800 . ?
C9 C10 1.500(10) . ?
C10 C15 1.394(12) . ?
C10 C11 1.397(12) . ?
C11 C12 1.388(12) . ?
C11 H11 0.9500 . ?
C12 C13 1.363(13) . ?
C12 H12 0.9500 . ?
C13 C14 1.398(13) . ?
C13 H13 0.9500 . ?
C14 C15 1.363(12) . ?
C14 H14 0.9500 . ?
C15 H15 0.9500 . ?
C16 C21 1.385(12) . ?
C16 C17 1.415(11) . ?
C17 C18 1.393(12) . ?
C17 H17 0.9500 . ?
C18 C19 1.401(13) . ?
C18 H18 0.9500 . ?
C19 C20 1.348(14) . ?
C19 H19 0.9500 . ?
C20 C21 1.410(13) . ?
C20 H20 0.9500 . ?
C21 H21 0.9500 . ?
C24 H24 1.0000 . ?
C25 H25 1.0000 . ?
Pt1B N1B 1.977(6) . ?
Pt1B N1B 1.977(6) 2 ?
Pt1B N3B 2.033(6) 2 ?
Pt1B N3B 2.033(6) . ?
N1B C1B 1.305(10) . ?
N1B H1B 0.8800 . ?
N2B C1B 1.374(10) . ?
N2B C9B 1.385(10) . ?
N2B C8B 1.500(10) . ?
N3B C9B 1.288(10) . ?
N3B C16B 1.449(10) . ?
C1B C2B 1.477(11) . ?
C2B C3B 1.393(11) . ?
C2B C7B 1.408(12) . ?
C3B C4B 1.393(12) . ?
C3B H3B 0.9500 . ?
C4B C5B 1.390(13) . ?
C4B H4B 0.9500 . ?
C5B C6B 1.396(14) . ?
C5B H5B 0.9500 . ?
C6B C7B 1.366(13) . ?
C6B H6B 0.9500 . ?
C7B H7B 0.9500 . ?
C8B H8B1 0.9800 . ?
C8B H8B2 0.9800 . ?
C8B H8B3 0.9800 . ?
C9B C10B 1.514(10) . ?
C10B C15B 1.380(11) . ?
C10B C11B 1.388(12) . ?
C11B C12B 1.395(11) . ?
C11B H11B 0.9500 . ?
C12B C13B 1.371(12) . ?
C12B H12B 0.9500 . ?
C13B C14B 1.377(13) . ?
C13B H13B 0.9500 . ?
C14B C15B 1.411(11) . ?
C14B H14B 0.9500 . ?
C15B H15B 0.9500 . ?
C16B C17B 1.383(12) . ?
C16B C21B 1.385(12) . ?
C17B C18B 1.394(12) . ?
C17B H17B 0.9500 . ?
C18B C19B 1.406(14) . ?
C18B H18B 0.9500 . ?
C19B C20B 1.373(13) . ?
C19B H19B 0.9500 . ?
C20B C21B 1.410(12) . ?
C20B H20B 0.9500 . ?
C21B H21B 0.9500 . ?
